data_7110358
loop_
_publ_author_name
'McBurnett, Brian G.'
'Cowley, Alan H.'

_publ_section_title
;
 Binuclear tin and germanium calix[4]arenes
;
_journal_issue 1
_journal_name_full 'Chemical Communications'
_journal_page_first 17
_journal_paper_doi 10.1039/a807167e
_journal_year 1999
_chemical_formula_sum 'C61.5 H72 Cl2 O4 Sn2'
_chemical_formula_weight 1183.47
_chemical_name_systematic
; 
 ? 
;
_space_group_IT_number 14
_symmetry_cell_setting monoclinic
_symmetry_space_group_name_Hall '-P 2ybc'
_symmetry_space_group_name_H-M 'P 1 21/c 1'
_atom_sites_solution_hydrogens geom
_atom_sites_solution_primary direct
_atom_sites_solution_secondary difmap
_audit_creation_method SHELXL
_cell_angle_alpha 90.00
_cell_angle_beta 96.26(2)
_cell_angle_gamma 90.00
_cell_formula_units_Z 4
_cell_length_a 19.286(4)
_cell_length_b 12.008(2)
_cell_length_c 23.956(4)
_cell_measurement_reflns_used 54
_cell_measurement_temperature 183(2)
_cell_measurement_theta_max 13.49
_cell_measurement_theta_min 4.73
_cell_volume 5514.8(17)
_computing_cell_refinement 'Siemens XSCANS'
_computing_data_collection 'Siemens XSCANS'
_computing_data_reduction 'Siemens SHELXTL'
_computing_molecular_graphics 'Siemens SHELXTL'
_computing_publication_material 'Siemens SHELXTL'
_computing_structure_refinement 'SHELXL-93 (Sheldrick, 1993)'
_computing_structure_solution 'SHELXS-86 (Sheldrick, 1990)'
_diffrn_ambient_temperature 183(2)
_diffrn_measurement_device 'Siemens P4'
_diffrn_measurement_method '\w scans'
_diffrn_radiation_monochromator graphite
_diffrn_radiation_source 'fine-focus sealed tube'
_diffrn_radiation_type MoK\a
_diffrn_radiation_wavelength 0.71073
_diffrn_reflns_av_R_equivalents 0.0692
_diffrn_reflns_av_sigmaI/netI 0.0975
_diffrn_reflns_limit_h_max 22
_diffrn_reflns_limit_h_min -1
_diffrn_reflns_limit_k_max 14
_diffrn_reflns_limit_k_min -1
_diffrn_reflns_limit_l_max 28
_diffrn_reflns_limit_l_min -28
_diffrn_reflns_number 11975
_diffrn_reflns_theta_max 25.01
_diffrn_reflns_theta_min 1.06
_diffrn_standards_decay_% -9800.00
_diffrn_standards_interval_count 97
_diffrn_standards_number 3
_exptl_absorpt_coefficient_mu 1.049
_exptl_absorpt_correction_type none
_exptl_crystal_colour colorless
_exptl_crystal_density_diffrn 1.425
_exptl_crystal_description parallelepiped
_exptl_crystal_F_000 2428
_refine_diff_density_max 3.490
_refine_diff_density_min -3.888
_refine_diff_density_rms 0.339
_refine_ls_extinction_coef 0.0043(5)
_refine_ls_extinction_expression Fc^*^=kFc[1+0.001xFc^2^\l^3^/sin(2\q)]^-1/4^
_refine_ls_extinction_method SHELXL
_refine_ls_goodness_of_fit_all 0.993
_refine_ls_goodness_of_fit_obs 1.120
_refine_ls_matrix_type full
_refine_ls_number_parameters 659
_refine_ls_number_reflns 9717
_refine_ls_number_restraints 0
_refine_ls_restrained_S_all 0.993
_refine_ls_restrained_S_obs 1.120
_refine_ls_R_factor_all 0.1326
_refine_ls_R_factor_obs 0.0981
_refine_ls_shift/esd_max -0.122
_refine_ls_shift/esd_mean 0.003
_refine_ls_structure_factor_coef Fsqd
_refine_ls_weighting_details 'w=1/[\s^2^(Fo^2^)+(0.1822P)^2^+0.0000P] where P=(Fo^2^+2Fc^2^)/3'
_refine_ls_weighting_scheme calc
_refine_ls_wR_factor_all 0.2666
_refine_ls_wR_factor_obs 0.2421
_reflns_number_observed 6375
_reflns_number_total 9717
_reflns_observed_criterion >2sigma(I)
_cod_data_source_file 807167Esup1.cif
_cod_data_source_block bmcb17
_cod_depositor_comments
;
The following automatic conversions were performed:

'_symmetry_cell_setting' value 'Monoclinic' changed to 'monoclinic'
according to /home/saulius/struct/CIF-dictionaries/cif_core.dic
dictionary named 'cif_core.dic' version 2.4.2 from 2011-04-26.

Automatic conversion script
Id: cif_fix_values 1891 2012-01-12 08:04:46Z andrius 

The following automatic conversions were performed:

'_refine_ls_weighting_scheme' value 'calc
w=1/[\s^2^(Fo^2^)+(0.1822P)^2^+0.0000P] where P=(Fo^2^+2Fc^2^)/3' was
changed to 'calc'. New tag '_refine_ls_weighting_details' was
created. The value of the new tag was set to
'w=1/[\s^2^(Fo^2^)+(0.1822P)^2^+0.0000P] where P=(Fo^2^+2Fc^2^)/3'.

Automatic conversion script
Id: cif_fix_values 3143 2015-03-26 13:38:13Z robertas 
;
_cod_original_sg_symbol_H-M P2(1)/c
_cod_original_formula_sum 'C61.50 H72 Cl2 O4 Sn2'
_cod_database_code 7110358

loop_
_symmetry_equiv_pos_as_xyz
'x, y, z'
'-x, y+1/2, -z+1/2'
'-x, -y, -z'
'x, -y-1/2, z-1/2'

loop_
_atom_site_aniso_label
_atom_site_aniso_U_11
_atom_site_aniso_U_22
_atom_site_aniso_U_33
_atom_site_aniso_U_23
_atom_site_aniso_U_13
_atom_site_aniso_U_12
Sn1 0.0284(4) 0.0321(4) 0.0363(4) -0.0025(3) -0.0050(3) 0.0008(3)
Sn2 0.0238(4) 0.0535(5) 0.0427(5) -0.0106(4) -0.0020(3) 0.0006(3)
Cl1 0.0404(14) 0.058(2) 0.050(2) -0.0097(14) -0.0164(12) -0.0036(13)
Cl2 0.0437(14) 0.049(2) 0.0405(14) -0.0028(12) 0.0080(11) 0.0076(13)
O1 0.023(3) 0.032(4) 0.033(3) -0.007(3) 0.005(3) -0.003(3)
O2 0.039(4) 0.027(4) 0.037(4) 0.000(3) -0.002(3) -0.003(3)
O3 0.019(3) 0.031(3) 0.035(3) -0.005(3) 0.003(3) 0.003(3)
O4 0.037(4) 0.034(4) 0.047(4) 0.008(3) -0.008(3) -0.002(3)
C1 0.017(4) 0.035(6) 0.050(6) 0.001(5) -0.002(4) -0.001(4)
C2 0.028(5) 0.034(5) 0.051(6) 0.000(5) -0.004(4) -0.003(4)
C3 0.030(5) 0.025(5) 0.047(6) 0.006(5) -0.004(4) -0.007(4)
C4 0.028(5) 0.025(5) 0.044(6) -0.001(4) 0.011(4) -0.003(4)
C5 0.035(5) 0.029(5) 0.044(6) 0.011(5) -0.001(4) -0.003(4)
C6 0.022(4) 0.022(5) 0.045(5) 0.005(4) -0.001(4) -0.005(4)
C7 0.023(4) 0.018(4) 0.032(5) 0.003(4) -0.001(4) -0.004(4)
C8 0.029(5) 0.025(5) 0.049(6) 0.003(5) -0.001(4) -0.002(4)
C9 0.025(4) 0.030(5) 0.035(5) 0.002(4) 0.002(4) 0.005(4)
C10 0.035(5) 0.029(5) 0.042(6) 0.005(4) -0.001(4) 0.004(4)
C11 0.018(4) 0.032(5) 0.047(6) 0.001(5) -0.004(4) -0.004(4)
C12 0.021(4) 0.040(6) 0.040(5) -0.001(5) -0.002(4) -0.007(4)
C13 0.026(5) 0.033(5) 0.044(6) 0.001(5) 0.004(4) 0.000(4)
C14 0.023(4) 0.033(5) 0.059(6) 0.013(5) 0.006(4) 0.001(4)
C15 0.029(5) 0.025(5) 0.059(6) 0.015(5) 0.007(4) 0.000(4)
C16 0.028(5) 0.025(5) 0.060(7) 0.009(5) 0.002(4) -0.004(4)
C17 0.041(6) 0.019(5) 0.064(7) 0.005(5) -0.004(5) -0.003(4)
C18 0.025(5) 0.024(5) 0.067(7) 0.003(5) 0.003(5) 0.011(4)
C19 0.018(4) 0.034(6) 0.061(6) 0.013(5) -0.002(4) 0.003(4)
C20 0.026(5) 0.038(6) 0.071(7) 0.011(6) -0.012(5) -0.002(5)
C21 0.028(5) 0.037(6) 0.048(6) 0.005(5) -0.004(4) 0.002(4)
C22 0.025(5) 0.039(6) 0.091(9) 0.005(6) -0.014(5) -0.001(5)
C23 0.028(5) 0.045(7) 0.076(8) 0.008(6) -0.002(5) -0.003(5)
C24 0.025(5) 0.039(6) 0.065(7) -0.001(5) -0.014(5) -0.017(5)
C25 0.025(5) 0.033(5) 0.051(6) -0.003(5) -0.008(4) -0.002(4)
C26 0.036(5) 0.020(5) 0.036(5) -0.003(4) 0.000(4) -0.003(4)
C27 0.017(4) 0.037(5) 0.020(4) -0.004(4) -0.002(3) -0.006(4)
C28 0.030(5) 0.029(5) 0.033(5) 0.004(4) -0.004(4) -0.007(4)
C29 0.025(6) 0.048(7) 0.131(13) 0.015(8) -0.008(7) -0.004(5)
C30 0.041(6) 0.061(8) 0.053(7) 0.008(6) 0.008(5) 0.002(6)
C31 0.017(4) 0.034(6) 0.066(7) 0.003(5) -0.008(4) -0.001(4)
C32 0.043(6) 0.042(6) 0.063(8) -0.012(6) -0.001(5) 0.001(6)
C33 0.039(8) 0.081(13) 0.340(34) 0.021(18) 0.048(14) 0.017(9)
C34 0.056(12) 0.345(49) 0.161(23) -0.031(28) 0.001(13) -0.002(19)
C35 0.049(10) 0.200(27) 0.434(50) 0.226(32) 0.103(19) 0.057(14)
C36 0.106(13) 0.083(11) 0.067(9) -0.029(9) -0.003(9) 0.002(10)
C37 0.065(8) 0.125(14) 0.051(7) 0.018(9) 0.022(7) 0.012(10)
C38 0.057(7) 0.083(10) 0.051(7) 0.017(7) -0.001(6) 0.005(7)
C39 0.027(5) 0.053(8) 0.093(10) 0.019(7) -0.009(6) 0.007(5)
C40 0.044(6) 0.049(7) 0.080(9) 0.000(7) -0.014(6) -0.014(6)
C41 0.032(6) 0.056(8) 0.085(9) 0.011(7) 0.005(6) 0.004(5)
C42 0.085(11) 0.050(8) 0.096(11) -0.023(8) 0.013(9) -0.028(8)
C43 0.086(10) 0.059(9) 0.061(8) -0.004(7) 0.004(7) -0.004(8)
C44 0.092(11) 0.058(9) 0.065(9) -0.016(7) -0.003(8) 0.027(8)
C45 0.168(31) 0.164(31) 0.283(43) -0.014(31) -0.023(29) 0.030(25)
C46 0.185(23) 0.086(14) 0.082(13) 0.009(12) 0.029(14) 0.013(15)
C47 0.343(47) 0.109(20) 0.092(16) 0.008(16) 0.055(21) 0.047(26)
C48 0.306(46) 0.120(24) 0.136(23) 0.045(20) 0.098(28) 0.055(26)
C49 0.137(22) 0.109(19) 0.178(27) 0.020(21) -0.004(20) 0.034(17)
C50 0.101(14) 0.137(20) 0.084(13) -0.005(14) 0.024(11) -0.013(15)
C51 0.126(19) 0.177(29) 0.120(19) 0.001(19) 0.005(15) -0.055(20)
C52 0.221(35) 0.134(26) 0.176(27) 0.010(22) -0.006(25) 0.031(24)
C53 0.096(15) 0.146(22) 0.123(18) -0.030(17) -0.019(13) 0.037(16)
C54 0.080(15) 0.197(34) 0.219(32) 0.004(26) 0.012(17) 0.044(20)
C55 0.102(18) 0.254(45) 0.163(26) -0.078(28) 0.026(18) 0.071(26)
C56 0.173(27) 0.175(29) 0.109(17) -0.018(18) 0.030(19) 0.088(27)
C57 0.173(28) 0.102(19) 0.157(23) -0.006(17) 0.047(20) 0.046(19)
C58 0.103(16) 0.150(24) 0.111(16) -0.024(17) 0.017(13) -0.006(18)
C59 0.000(18) 0.088(29) 0.075(21) -0.005(19) 0.000(17) 0.009(21)
C60 0.084(22) 0.089(25) 0.061(18) -0.004(17) 0.017(16) -0.030(21)
C61 0.081(40) 0.117(53) 0.190(70) 0.115(52) 0.019(35) -0.007(30)
C62 0.040(14) 0.081(23) 0.062(19) -0.016(18) 0.017(12) -0.015(16)
C63 0.000(18) 0.097(35) 0.084(21) 0.008(22) 0.017(18) 0.008(21)
C64 0.027(11) 0.058(19) 0.080(21) -0.018(17) -0.001(12) -0.003(11)
C65 0.043(20) 0.118(51) 0.128(48) -0.059(41) 0.003(23) -0.038(24)

loop_
_atom_site_label
_atom_site_type_symbol
_atom_site_fract_x
_atom_site_fract_y
_atom_site_fract_z
_atom_site_U_iso_or_equiv
_atom_site_thermal_displace_type
_atom_site_occupancy
_atom_site_calc_flag
_atom_site_refinement_flags
Sn1 Sn 0.18404(3) 0.28069(6) 0.27296(3) 0.0329(3) Uani 1 d .
Sn2 Sn 0.18308(3) 0.15409(7) 0.14551(3) 0.0404(3) Uani 1 d .
Cl1 Cl 0.27805(14) 0.3313(3) 0.33814(12) 0.0512(7) Uani 1 d .
Cl2 Cl 0.08971(14) 0.3272(2) 0.32278(11) 0.0443(6) Uani 1 d .
O1 O 0.2494(3) 0.2194(5) 0.2140(3) 0.0292(14) Uani 1 d .
O2 O 0.1847(3) 0.4215(5) 0.2251(3) 0.035(2) Uani 1 d .
O3 O 0.1190(3) 0.2246(5) 0.2009(3) 0.0281(14) Uani 1 d .
O4 O 0.1820(4) 0.1129(6) 0.2942(3) 0.040(2) Uani 1 d .
C1 C 0.3560(5) 0.3005(8) 0.1962(4) 0.035(2) Uani 1 d .
C2 C 0.3198(5) 0.4100(9) 0.1817(4) 0.038(2) Uani 1 d .
H2A H 0.3518(5) 0.4575(9) 0.1625(4) 0.046 Uiso 1 calc R
H2B H 0.3119(5) 0.4478(9) 0.2172(4) 0.046 Uiso 1 calc R
C3 C 0.2504(5) 0.4041(8) 0.1449(4) 0.035(2) Uani 1 d .
C4 C 0.2496(5) 0.3913(8) 0.0867(4) 0.032(2) Uani 1 d .
H4A H 0.2929(5) 0.3839(8) 0.0717(4) 0.038 Uiso 1 calc R
C5 C 0.1893(5) 0.3889(8) 0.0500(4) 0.037(2) Uani 1 d .
C6 C 0.1263(4) 0.4005(8) 0.0735(4) 0.030(2) Uani 1 d .
H6A H 0.0838(4) 0.4010(8) 0.0494(4) 0.036 Uiso 1 calc R
C7 C 0.1240(4) 0.4113(7) 0.1310(4) 0.025(2) Uani 1 d .
C8 C 0.0546(5) 0.4241(8) 0.1544(4) 0.035(2) Uani 1 d .
H8A H 0.0243(5) 0.4711(8) 0.1280(4) 0.042 Uiso 1 calc R
H8B H 0.0630(5) 0.4658(8) 0.1902(4) 0.042 Uiso 1 calc R
C9 C 0.0136(5) 0.3182(8) 0.1657(4) 0.030(2) Uani 1 d .
C10 C -0.0590(5) 0.3131(8) 0.1540(4) 0.036(2) Uani 1 d .
H10A H -0.0829(5) 0.3753(8) 0.1367(4) 0.043 Uiso 1 calc R
C11 C -0.0969(4) 0.2211(8) 0.1667(4) 0.033(2) Uani 1 d .
C12 C -0.0610(5) 0.1307(9) 0.1956(4) 0.034(2) Uani 1 d .
H12A H -0.0866(5) 0.0685(9) 0.2069(4) 0.041 Uiso 1 calc R
C13 C 0.0111(5) 0.1325(8) 0.2075(4) 0.035(2) Uani 1 d .
C14 C 0.0480(5) 0.0401(9) 0.2429(5) 0.038(2) Uani 1 d .
H14A H 0.0560(5) 0.0668(9) 0.2822(5) 0.046 Uiso 1 calc R
H14B H 0.0159(5) -0.0243(9) 0.2425(5) 0.046 Uiso 1 calc R
C15 C 0.1173(5) -0.0011(8) 0.2260(5) 0.037(2) Uani 1 d .
C16 C 0.1168(5) -0.0828(8) 0.1828(5) 0.038(2) Uani 1 d .
H16A H 0.0734(5) -0.1077(8) 0.1644(5) 0.046 Uiso 1 calc R
C17 C 0.1786(6) -0.1273(8) 0.1668(5) 0.042(3) Uani 1 d .
C18 C 0.2417(5) -0.0870(8) 0.1937(5) 0.039(2) Uani 1 d .
H18A H 0.2842(5) -0.1142(8) 0.1823(5) 0.047 Uiso 1 calc R
C19 C 0.2442(5) -0.0080(9) 0.2368(5) 0.038(2) Uani 1 d .
C20 C 0.3132(5) 0.0294(9) 0.2668(5) 0.046(3) Uani 1 d .
H20A H 0.3043(5) 0.0609(9) 0.3036(5) 0.055 Uiso 1 calc R
H20B H 0.3429(5) -0.0373(9) 0.2745(5) 0.055 Uiso 1 calc R
C21 C 0.3536(5) 0.1130(9) 0.2377(4) 0.038(2) Uani 1 d .
C22 C 0.4245(5) 0.1069(10) 0.2336(6) 0.053(3) Uani 1 d .
H22A H 0.4483(5) 0.0410(10) 0.2466(6) 0.064 Uiso 1 calc R
C23 C 0.4633(6) 0.1904(10) 0.2117(5) 0.050(3) Uani 1 d .
C24 C 0.4290(5) 0.2874(9) 0.1927(5) 0.044(3) Uani 1 d .
H24A H 0.4544(5) 0.3455(9) 0.1773(5) 0.053 Uiso 1 calc R
C25 C 0.3203(5) 0.2111(9) 0.2157(4) 0.037(2) Uani 1 d .
C26 C 0.1881(5) 0.4129(8) 0.1678(4) 0.031(2) Uani 1 d .
C27 C 0.0470(4) 0.2248(8) 0.1905(3) 0.025(2) Uani 1 d .
C28 C 0.1801(5) 0.0353(8) 0.2538(4) 0.031(2) Uani 1 d .
C29 C 0.5421(6) 0.1742(11) 0.2069(7) 0.069(4) Uani 1 d .
C30 C 0.1916(6) 0.3705(11) -0.0133(5) 0.052(3) Uani 1 d .
C31 C -0.1752(5) 0.2092(9) 0.1508(5) 0.040(3) Uani 1 d .
C32 C 0.1766(6) -0.2143(10) 0.1197(5) 0.050(3) Uani 1 d .
C33 C 0.5601(8) 0.0575(16) 0.1973(12) 0.151(11) Uani 1 d .
H33A H 0.5409(8) 0.0101(16) 0.2252(12) 0.227 Uiso 1 calc R
H33B H 0.6109(8) 0.0493(16) 0.2008(12) 0.227 Uiso 1 calc R
H33C H 0.5405(8) 0.0351(16) 0.1595(12) 0.227 Uiso 1 calc R
C34 C 0.5808(11) 0.2011(29) 0.2649(11) 0.188(15) Uani 1 d .
H34A H 0.5640(11) 0.1519(29) 0.2932(11) 0.282 Uiso 1 calc R
H34B H 0.5721(11) 0.2788(29) 0.2745(11) 0.282 Uiso 1 calc R
H34C H 0.6310(11) 0.1898(29) 0.2640(11) 0.282 Uiso 1 calc R
C35 C 0.5686(9) 0.2480(22) 0.1678(14) 0.222(20) Uani 1 d .
H35A H 0.5554(9) 0.3246(22) 0.1759(14) 0.333 Uiso 1 calc R
H35B H 0.5491(9) 0.2280(22) 0.1296(14) 0.333 Uiso 1 calc R
H35C H 0.6195(9) 0.2421(22) 0.1709(14) 0.333 Uiso 1 calc R
C36 C 0.1980(9) 0.2421(14) -0.0232(7) 0.087(5) Uani 1 d .
H36A H 0.1577(9) 0.2040(14) -0.0103(7) 0.130 Uiso 1 calc R
H36B H 0.2409(9) 0.2143(14) -0.0021(7) 0.130 Uiso 1 calc R
H36C H 0.1994(9) 0.2277(14) -0.0633(7) 0.130 Uiso 1 calc R
C37 C 0.2547(7) 0.4237(16) -0.0339(5) 0.079(5) Uani 1 d .
H37A H 0.2969(7) 0.3962(16) -0.0117(5) 0.119 Uiso 1 calc R
H37B H 0.2518(7) 0.5047(16) -0.0298(5) 0.119 Uiso 1 calc R
H37C H 0.2564(7) 0.4049(16) -0.0735(5) 0.119 Uiso 1 calc R
C38 C 0.1273(7) 0.4147(13) -0.0484(5) 0.064(4) Uani 1 d .
H38A H 0.0855(7) 0.3809(13) -0.0356(5) 0.096 Uiso 1 calc R
H38B H 0.1297(7) 0.3959(13) -0.0879(5) 0.096 Uiso 1 calc R
H38C H 0.1251(7) 0.4958(13) -0.0442(5) 0.096 Uiso 1 calc R
C39 C -0.2061(6) 0.3172(10) 0.1245(6) 0.059(4) Uani 1 d .
H39A H -0.1964(6) 0.3788(10) 0.1510(6) 0.088 Uiso 1 calc R
H39B H -0.2567(6) 0.3087(10) 0.1158(6) 0.088 Uiso 1 calc R
H39C H -0.1851(6) 0.3331(10) 0.0899(6) 0.088 Uiso 1 calc R
C40 C -0.1901(6) 0.1143(10) 0.1101(6) 0.059(3) Uani 1 d .
H40A H -0.2406(6) 0.1076(10) 0.1002(6) 0.089 Uiso 1 calc R
H40B H -0.1720(6) 0.0448(10) 0.1275(6) 0.089 Uiso 1 calc R
H40C H -0.1675(6) 0.1286(10) 0.0761(6) 0.089 Uiso 1 calc R
C41 C -0.2115(6) 0.1884(11) 0.2045(6) 0.058(3) Uani 1 d .
H41A H -0.2015(6) 0.2505(11) 0.2307(6) 0.087 Uiso 1 calc R
H41B H -0.1939(6) 0.1190(11) 0.2223(6) 0.087 Uiso 1 calc R
H41C H -0.2620(6) 0.1824(11) 0.1944(6) 0.087 Uiso 1 calc R
C42 C 0.1121(8) -0.2885(12) 0.1190(7) 0.077(4) Uani 1 d .
H42A H 0.1127(8) -0.3268(12) 0.1552(7) 0.115 Uiso 1 calc R
H42B H 0.1123(8) -0.3437(12) 0.0889(7) 0.115 Uiso 1 calc R
H42C H 0.0700(8) -0.2427(12) 0.1125(7) 0.115 Uiso 1 calc R
C43 C 0.1745(8) -0.1557(12) 0.0630(6) 0.069(4) Uani 1 d .
H43A H 0.2156(8) -0.1077(12) 0.0628(6) 0.104 Uiso 1 calc R
H43B H 0.1321(8) -0.1103(12) 0.0567(6) 0.104 Uiso 1 calc R
H43C H 0.1745(8) -0.2114(12) 0.0331(6) 0.104 Uiso 1 calc R
C44 C 0.2407(8) -0.2909(12) 0.1273(6) 0.072(4) Uani 1 d .
H44A H 0.2425(8) -0.3289(12) 0.1636(6) 0.109 Uiso 1 calc R
H44B H 0.2831(8) -0.2463(12) 0.1260(6) 0.109 Uiso 1 calc R
H44C H 0.2374(8) -0.3462(12) 0.0970(6) 0.109 Uiso 1 calc R
C45 C 0.3743(17) -0.1688(27) -0.0097(15) 0.209(15) Uani 1 d .
H45A H 0.3680(17) -0.2170(27) 0.0224(15) 0.313 Uiso 1 calc R
H45B H 0.4183(17) -0.1877(27) -0.0244(15) 0.313 Uiso 1 calc R
H45C H 0.3355(17) -0.1798(27) -0.0391(15) 0.313 Uiso 1 calc R
C46 C 0.3762(14) -0.0527(20) 0.0084(9) 0.117(7) Uani 1 d .
C47 C 0.3842(20) 0.0284(25) -0.0257(10) 0.179(14) Uani 1 d .
H47A H 0.3794(20) 0.0138(25) -0.0649(10) 0.215 Uiso 1 calc R
C48 C 0.3997(20) 0.1376(25) -0.0070(13) 0.182(16) Uani 1 d .
H48A H 0.4149(20) 0.1931(25) -0.0312(13) 0.218 Uiso 1 calc R
C49 C 0.3919(14) 0.1588(23) 0.0469(14) 0.143(9) Uani 1 d .
H49A H 0.3974(14) 0.2327(23) 0.0609(14) 0.172 Uiso 1 calc R
C50 C 0.3760(11) 0.0752(24) 0.0819(9) 0.106(6) Uani 1 d .
H50A H 0.3675(11) 0.0931(24) 0.1192(9) 0.127 Uiso 1 calc R
C51 C 0.3719(13) -0.0335(27) 0.0651(11) 0.142(10) Uani 1 d .
H51A H 0.3664(13) -0.0925(27) 0.0907(11) 0.170 Uiso 1 calc R
C52 C 0.4789(17) 0.2852(23) 0.3641(13) 0.179(13) Uani 1 d .
H52A H 0.5265(17) 0.3137(23) 0.3643(13) 0.268 Uiso 1 calc R
H52B H 0.4522(17) 0.3347(23) 0.3863(13) 0.268 Uiso 1 calc R
H52C H 0.4566(17) 0.2821(23) 0.3254(13) 0.268 Uiso 1 calc R
C53 C 0.4811(13) 0.1650(25) 0.3903(10) 0.124(8) Uani 1 d .
C54 C 0.5481(13) 0.1246(32) 0.4052(13) 0.166(13) Uani 1 d .
H54A H 0.5884(13) 0.1672(32) 0.3999(13) 0.199 Uiso 1 calc R
C55 C 0.5529(15) 0.0122(36) 0.4295(13) 0.172(16) Uani 1 d .
H55A H 0.5968(15) -0.0212(36) 0.4408(13) 0.207 Uiso 1 calc R
C56 C 0.4927(18) -0.0425(26) 0.4353(10) 0.152(12) Uani 1 d .
H56A H 0.4959(18) -0.1152(26) 0.4511(10) 0.182 Uiso 1 calc R
C57 C 0.4308(16) -0.0022(23) 0.4208(11) 0.142(10) Uani 1 d .
H57A H 0.3899(16) -0.0428(23) 0.4266(11) 0.170 Uiso 1 calc R
C58 C 0.4273(13) 0.1004(26) 0.3970(9) 0.121(8) Uani 1 d .
H58A H 0.3822(13) 0.1281(26) 0.3841(9) 0.145 Uiso 1 calc R
C59 C -0.0314(16) -0.0152(52) 0.0461(24) 0.055(11) Uani 0.50 d P
H59A H -0.0468(16) 0.0077(52) 0.0811(24) 0.066 Uiso 0.50 d PR
C60 C -0.0270(18) -0.1271(31) 0.0362(14) 0.077(9) Uani 0.50 d P
H60A H -0.0408(18) -0.1786(31) 0.0635(14) 0.093 Uiso 0.50 d PR
C61 C -0.0116(37) -0.1731(60) -0.0217(35) 0.129(38) Uani 0.50 d P
H61A H -0.0115(37) -0.2496(60) -0.0333(35) 0.155 Uiso 0.50 d PR
C62 C 0.0114(14) -0.0850(33) -0.0553(13) 0.060(7) Uani 0.50 d P
H62A H 0.0221(14) -0.1024(33) -0.0925(13) 0.072 Uiso 0.50 d PR
C63 C 0.0094(17) 0.0302(57) -0.0424(24) 0.059(13) Uani 0.50 d P
H63A H 0.0268(17) 0.0821(57) -0.0680(24) 0.071 Uiso 0.50 d PR
C64 C -0.0036(12) 0.0649(24) 0.0113(14) 0.055(7) Uani 0.50 d P
C65 C 0.0005(32) 0.1704(54) 0.0281(28) 0.097(26) Uani 0.50 d P
H65A H 0.0161(32) 0.2152(54) -0.0013(28) 0.145 Uiso 0.50 d PR
H65B H -0.0437(32) 0.1978(54) 0.0372(28) 0.145 Uiso 0.50 d PR
H65C H 0.0340(32) 0.1741(54) 0.0607(28) 0.145 Uiso 0.50 d PR

loop_
_atom_type_symbol
_atom_type_description
_atom_type_scat_dispersion_real
_atom_type_scat_dispersion_imag
_atom_type_scat_source
C C 0.0033 0.0016 'International Tables Vol C Tables 4.2.6.8 and 6.1.1.4'
H H 0.0000 0.0000 'International Tables Vol C Tables 4.2.6.8 and 6.1.1.4'
O O 0.0106 0.0060 'International Tables Vol C Tables 4.2.6.8 and 6.1.1.4'
Sn Sn -0.6537 1.4246 'International Tables Vol C Tables 4.2.6.8 and 6.1.1.4'
Cl Cl 0.1484 0.1585 'International Tables Vol C Tables 4.2.6.8 and 6.1.1.4'

loop_
_geom_angle_atom_site_label_1
_geom_angle_atom_site_label_2
_geom_angle_atom_site_label_3
_geom_angle
_geom_angle_site_symmetry_1
_geom_angle_site_symmetry_3
O2 Sn1 O4 160.1(3) . .
O2 Sn1 O1 82.7(3) . .
O4 Sn1 O1 81.7(3) . .
O2 Sn1 O3 81.2(3) . .
O4 Sn1 O3 82.3(3) . .
O1 Sn1 O3 72.0(2) . .
O2 Sn1 Cl1 96.2(2) . .
O4 Sn1 Cl1 97.1(2) . .
O1 Sn1 Cl1 93.5(2) . .
O3 Sn1 Cl1 165.5(2) . .
O2 Sn1 Cl2 98.1(2) . .
O4 Sn1 Cl2 94.0(2) . .
O1 Sn1 Cl2 165.6(2) . .
O3 Sn1 Cl2 93.8(2) . .
Cl1 Sn1 Cl2 100.71(11) . .
O3 Sn2 O1 72.9(2) . .
C25 O1 Sn2 120.9(6) . .
C25 O1 Sn1 132.0(6) . .
Sn2 O1 Sn1 107.0(3) . .
C26 O2 Sn1 119.9(6) . .
C27 O3 Sn2 122.5(5) . .
C27 O3 Sn1 129.5(5) . .
Sn2 O3 Sn1 107.9(3) . .
C28 O4 Sn1 119.8(6) . .
C25 C1 C24 117.7(9) . .
C25 C1 C2 121.2(8) . .
C24 C1 C2 121.1(9) . .
C1 C2 C3 116.6(8) . .
C26 C3 C4 119.1(8) . .
C26 C3 C2 121.1(9) . .
C4 C3 C2 119.8(9) . .
C5 C4 C3 123.7(9) . .
C4 C5 C6 116.6(9) . .
C4 C5 C30 121.3(9) . .
C6 C5 C30 122.0(9) . .
C7 C6 C5 122.1(8) . .
C6 C7 C26 119.4(8) . .
C6 C7 C8 120.2(8) . .
C26 C7 C8 120.4(8) . .
C7 C8 C9 118.3(8) . .
C27 C9 C10 117.2(9) . .
C27 C9 C8 121.2(8) . .
C10 C9 C8 121.6(8) . .
C11 C10 C9 122.3(9) . .
C10 C11 C12 118.4(8) . .
C10 C11 C31 123.7(9) . .
C12 C11 C31 117.9(8) . .
C13 C12 C11 120.7(9) . .
C12 C13 C27 118.2(9) . .
C12 C13 C14 119.8(9) . .
C27 C13 C14 121.7(8) . .
C15 C14 C13 117.2(8) . .
C28 C15 C16 120.2(9) . .
C28 C15 C14 121.0(10) . .
C16 C15 C14 118.8(9) . .
C17 C16 C15 121.5(9) . .
C16 C17 C18 117.9(10) . .
C16 C17 C32 120.5(10) . .
C18 C17 C32 121.6(10) . .
C17 C18 C19 122.1(9) . .
C18 C19 C28 119.6(9) . .
C18 C19 C20 120.7(9) . .
C28 C19 C20 119.7(10) . .
C21 C20 C19 117.1(9) . .
C22 C21 C25 115.5(10) . .
C22 C21 C20 124.7(10) . .
C25 C21 C20 119.7(9) . .
C21 C22 C23 124.4(11) . .
C22 C23 C24 118.1(10) . .
C22 C23 C29 120.7(10) . .
C24 C23 C29 121.1(10) . .
C23 C24 C1 120.7(10) . .
O1 C25 C1 117.8(9) . .
O1 C25 C21 118.9(9) . .
C1 C25 C21 123.3(9) . .
C3 C26 O2 122.4(8) . .
C3 C26 C7 119.0(8) . .
O2 C26 C7 118.6(8) . .
O3 C27 C13 117.9(8) . .
O3 C27 C9 119.1(8) . .
C13 C27 C9 122.9(8) . .
O4 C28 C15 121.2(9) . .
O4 C28 C19 120.0(8) . .
C15 C28 C19 118.7(9) . .
C35 C29 C33 112.5(19) . .
C35 C29 C34 106.9(20) . .
C33 C29 C34 104.1(18) . .
C35 C29 C23 113.3(12) . .
C33 C29 C23 112.4(11) . .
C34 C29 C23 106.9(14) . .
C37 C30 C38 108.2(11) . .
C37 C30 C5 111.8(10) . .
C38 C30 C5 112.8(10) . .
C37 C30 C36 106.8(12) . .
C38 C30 C36 109.5(12) . .
C5 C30 C36 107.6(10) . .
C40 C31 C11 110.3(9) . .
C40 C31 C39 109.6(10) . .
C11 C31 C39 110.8(9) . .
C40 C31 C41 110.1(10) . .
C11 C31 C41 109.3(9) . .
C39 C31 C41 106.7(9) . .
C43 C32 C42 108.5(11) . .
C43 C32 C44 108.9(11) . .
C42 C32 C44 107.2(11) . .
C43 C32 C17 109.6(10) . .
C42 C32 C17 111.1(10) . .
C44 C32 C17 111.5(10) . .
C47 C46 C51 121.1(25) . .
C47 C46 C45 122.4(25) . .
C51 C46 C45 116.5(26) . .
C46 C47 C48 122.6(24) . .
C49 C48 C47 116.1(26) . .
C48 C49 C50 120.5(28) . .
C51 C50 C49 122.2(23) . .
C50 C51 C46 116.0(25) . .
C58 C53 C54 119.1(30) . .
C58 C53 C52 126.9(25) . .
C54 C53 C52 114.0(30) . .
C53 C54 C55 116.0(31) . .
C56 C55 C54 118.0(29) . .
C57 C56 C55 124.3(35) . .
C56 C57 C58 117.0(32) . .
C53 C58 C57 125.5(29) . .
C63 C59 C62 97.4(100) 3 3
C63 C59 C60 61.7(100) 3 .
C62 C59 C60 158.9(35) 3 .
C63 C59 C64 75.4(100) 3 .
C62 C59 C64 48.3(26) 3 .
C60 C59 C64 122.0(43) . .
C63 C59 C64 44.2(100) 3 3
C62 C59 C64 109.4(38) 3 3
C60 C59 C64 58.6(28) . 3
C64 C59 C64 63.5(28) . 3
C63 C60 C59 20.2(17) 3 .
C63 C60 C64 60.1(31) 3 3
C59 C60 C64 71.7(29) . 3
C63 C60 C61 111.9(42) 3 .
C59 C60 C61 121.8(41) . .
C64 C60 C61 51.9(27) 3 .
C63 C60 C65 106.8(39) 3 3
C59 C60 C65 118.3(39) . 3
C64 C60 C65 47.2(25) 3 3
C61 C60 C65 6.7(40) . 3
C65 C61 C64 80.0(100) 3 3
C65 C61 C62 45.7(100) 3 .
C64 C61 C62 46.9(24) 3 .
C65 C61 C60 133.0(100) 3 .
C64 C61 C60 63.2(50) 3 .
C62 C61 C60 110.0(61) . .
C64 C62 C65 68.3(35) 3 3
C64 C62 C59 72.5(36) 3 3
C65 C62 C59 138.8(44) 3 3
C64 C62 C63 64.6(34) 3 .
C65 C62 C63 132.5(43) 3 .
C59 C62 C63 19.5(17) 3 .
C64 C62 C61 62.8(44) 3 .
C65 C62 C61 9.1(60) 3 .
C59 C62 C61 135.0(55) 3 .
C63 C62 C61 125.6(52) . .
C59 C63 C60 98.2(100) 3 3
C59 C63 C64 85.0(100) 3 3
C60 C63 C64 139.9(53) 3 3
C59 C63 C64 122.1(100) 3 .
C60 C63 C64 71.2(37) 3 .
C64 C63 C64 73.4(34) 3 .
C59 C63 C62 63.1(100) 3 .
C60 C63 C62 161.1(36) 3 .
C64 C63 C62 46.7(27) 3 .
C64 C63 C62 120.1(49) . .
C62 C64 C65 60.9(35) 3 .
C62 C64 C61 70.3(42) 3 3
C65 C64 C61 11.9(59) . 3
C62 C64 C63 68.7(36) 3 3
C65 C64 C63 129.3(50) . 3
C61 C64 C63 136.7(49) 3 3
C62 C64 C63 174.5(42) 3 .
C65 C64 C63 123.4(53) . .
C61 C64 C63 113.6(52) 3 .
C63 C64 C63 106.6(34) 3 .
C62 C64 C59 59.2(37) 3 .
C65 C64 C59 118.9(50) . .
C61 C64 C59 129.3(51) 3 .
C63 C64 C59 19.6(19) 3 .
C63 C64 C59 117.1(48) . .
C62 C64 C60 134.7(33) 3 3
C65 C64 C60 75.2(40) . 3
C61 C64 C60 64.9(40) 3 3
C63 C64 C60 150.3(31) 3 3
C63 C64 C60 48.8(31) . 3
C59 C64 C60 165.8(36) . 3
C62 C64 C64 122.6(45) 3 3
C65 C64 C64 171.5(41) . 3
C61 C64 C64 160.1(49) 3 3
C63 C64 C64 54.0(30) 3 3
C63 C64 C64 52.6(32) . 3
C59 C64 C64 66.7(30) . 3
C60 C64 C64 99.4(30) 3 3
C62 C64 C59 161.9(31) 3 3
C65 C64 C59 124.2(48) . 3
C61 C64 C59 112.9(48) 3 3
C63 C64 C59 102.1(37) 3 3
C63 C64 C59 13.7(24) . 3
C59 C64 C59 116.5(28) . 3
C60 C64 C59 49.7(27) 3 3
C64 C64 C59 49.8(27) 3 3
C61 C65 C62 125.1(100) 3 3
C61 C65 C64 88.1(100) 3 .
C62 C65 C64 50.8(31) 3 .
C61 C65 C60 40.4(100) 3 3
C62 C65 C60 107.6(39) 3 3
C64 C65 C60 57.6(29) . 3

loop_
_geom_bond_atom_site_label_1
_geom_bond_atom_site_label_2
_geom_bond_distance
_geom_bond_site_symmetry_2
Sn1 O2 2.044(7) .
Sn1 O4 2.079(7) .
Sn1 O1 2.124(6) .
Sn1 O3 2.128(6) .
Sn1 Cl1 2.340(3) .
Sn1 Cl2 2.349(3) .
Sn2 O3 2.089(6) .
Sn2 O1 2.118(6) .
O1 C25 1.369(11) .
O2 C26 1.385(11) .
O3 C27 1.383(10) .
O4 C28 1.339(12) .
C1 C25 1.383(14) .
C1 C24 1.428(13) .
C1 C2 1.512(14) .
C2 C3 1.521(12) .
C3 C26 1.379(13) .
C3 C4 1.402(13) .
C4 C5 1.379(13) .
C5 C6 1.402(13) .
C5 C30 1.54(2) .
C6 C7 1.388(13) .
C7 C26 1.438(12) .
C7 C8 1.514(12) .
C8 C9 1.537(13) .
C9 C27 1.394(13) .
C9 C10 1.399(13) .
C10 C11 1.378(14) .
C11 C12 1.426(14) .
C11 C31 1.523(12) .
C12 C13 1.389(13) .
C13 C27 1.390(13) .
C13 C14 1.525(13) .
C14 C15 1.521(13) .
C15 C28 1.390(13) .
C15 C16 1.425(15) .
C16 C17 1.397(14) .
C17 C18 1.400(14) .
C17 C32 1.54(2) .
C18 C19 1.400(15) .
C19 C28 1.439(14) .
C19 C20 1.511(13) .
C20 C21 1.491(14) .
C21 C22 1.383(14) .
C21 C25 1.415(14) .
C22 C23 1.39(2) .
C23 C24 1.39(2) .
C23 C29 1.55(2) .
C29 C35 1.42(2) .
C29 C33 1.47(2) .
C29 C34 1.54(3) .
C30 C37 1.50(2) .
C30 C38 1.52(2) .
C30 C36 1.57(2) .
C31 C40 1.51(2) .
C31 C39 1.534(15) .
C31 C41 1.55(2) .
C32 C43 1.53(2) .
C32 C42 1.53(2) .
C32 C44 1.54(2) .
C45 C46 1.46(3) .
C46 C47 1.29(3) .
C46 C51 1.39(3) .
C47 C48 1.41(4) .
C48 C49 1.34(3) .
C49 C50 1.36(3) .
C50 C51 1.36(3) .
C52 C53 1.57(4) .
C53 C58 1.32(3) .
C53 C54 1.39(3) .
C54 C55 1.47(4) .
C55 C56 1.35(4) .
C56 C57 1.30(3) .
C57 C58 1.36(3) .
C59 C63 0.48(4) 3
C59 C62 1.28(7) 3
C59 C60 1.37(7) .
C59 C64 1.42(7) .
C59 C64 1.70(6) 3
C60 C63 1.22(7) 3
C60 C64 1.53(5) 3
C60 C61 1.55(10) .
C60 C65 1.75(7) 3
C61 C65 0.28(14) 3
C61 C64 1.35(8) 3
C61 C62 1.43(6) .
C62 C64 1.11(4) 3
C62 C65 1.25(7) 3
C62 C59 1.28(7) 3
C62 C63 1.42(7) .
C63 C59 0.48(4) 3
C63 C60 1.22(7) 3
C63 C64 1.38(7) 3
C63 C64 1.40(6) .
C64 C62 1.11(4) 3
C64 C65 1.33(6) .
C64 C61 1.35(8) 3
C64 C63 1.38(7) 3
C64 C60 1.53(5) 3
C64 C64 1.66(5) 3
C64 C59 1.70(6) 3
C65 C61 0.28(14) 3
C65 C62 1.25(7) 3
C65 C60 1.75(7) 3
